data_4033541
loop_
_publ_author_name
'Masnyk, Marek'
'Butkiewicz, Aleksandra'
'G\'orecki, Marcin'
'Luboradzki, Roman'
'Paluch, Piotr'
'Potrzebowski, Marek J.'
'Frelek, Jadwiga'

_publ_section_title
;
 In Depth Analysis of Chiroptical Properties of Enones Derived from
 Abietic Acid.
;
_journal_issue 7
_journal_name_full 'The Journal of organic chemistry'
_journal_page_first 3547
_journal_page_last 3561
_journal_paper_doi 10.1021/acs.joc.7b02911
_journal_volume 83
_journal_year 2018
_chemical_absolute_configuration rm
_chemical_formula_sum 'C21 H32 O3'
_chemical_formula_weight 332.47
_space_group_IT_number 145
_space_group_name_Hall 'P 32'
_space_group_name_H-M_alt 'P 32'
_symmetry_cell_setting trigonal
_symmetry_space_group_name_Hall 'P 32'
_symmetry_space_group_name_H-M 'P 32'
_atom_sites_solution_hydrogens geom
_atom_sites_solution_primary direct
_atom_sites_solution_secondary difmap
_audit_creation_method SHELXL-97
_cell_angle_alpha 90.00
_cell_angle_beta 90.00
_cell_angle_gamma 120.00
_cell_formula_units_Z 3
_cell_length_a 11.8743(2)
_cell_length_b 11.8743(2)
_cell_length_c 11.5602(2)
_cell_measurement_reflns_used 2307
_cell_measurement_temperature 100(1)
_cell_measurement_theta_max 69.7851
_cell_measurement_theta_min 3.8206
_cell_volume 1411.60(4)
_computing_cell_refinement
;
CrysAlisPro, Agilent Technologies,
Version 1.171.35.19 (release 27-10-2011 CrysAlis171 .NET)
(compiled Oct 27 2011,15:02:11)
;
_computing_data_collection
;
CrysAlisPro, Agilent Technologies,
Version 1.171.35.19 (release 27-10-2011 CrysAlis171 .NET)
(compiled Oct 27 2011,15:02:11)
;
_computing_data_reduction
;
CrysAlisPro, Agilent Technologies,
Version 1.171.35.19 (release 27-10-2011 CrysAlis171 .NET)
(compiled Oct 27 2011,15:02:11)
;
_computing_structure_refinement 'SHELXL-97 (Sheldrick, 2008)'
_diffrn_ambient_temperature 100(1)
_diffrn_measured_fraction_theta_full 0.980
_diffrn_measured_fraction_theta_max 0.980
_diffrn_measurement_device_type 'SuperNova, Dual, Cu at zero, Eos'
_diffrn_radiation_monochromator mirror
_diffrn_radiation_source 'SuperNova (Cu) X-ray Source'
_diffrn_radiation_type CuK\a
_diffrn_radiation_wavelength 1.54184
_diffrn_reflns_av_R_equivalents 0.0129
_diffrn_reflns_av_sigmaI/netI 0.0180
_diffrn_reflns_limit_h_max 12
_diffrn_reflns_limit_h_min -13
_diffrn_reflns_limit_k_max 14
_diffrn_reflns_limit_k_min -13
_diffrn_reflns_limit_l_max 13
_diffrn_reflns_limit_l_min -4
_diffrn_reflns_number 3357
_diffrn_reflns_theta_full 69.91
_diffrn_reflns_theta_max 69.91
_diffrn_reflns_theta_min 4.30
_exptl_absorpt_coefficient_mu 0.600
_exptl_absorpt_correction_T_max 1.00000
_exptl_absorpt_correction_T_min 0.78296
_exptl_absorpt_correction_type multi-scan
_exptl_crystal_colour colorless
_exptl_crystal_density_diffrn 1.173
_exptl_crystal_density_method 'not measured'
_exptl_crystal_description rod
_exptl_crystal_F_000 546
_exptl_crystal_size_max 0.3
_exptl_crystal_size_mid 0.06
_exptl_crystal_size_min 0.06
_refine_diff_density_max 0.172
_refine_diff_density_min -0.231
_refine_diff_density_rms 0.053
_refine_ls_abs_structure_details 'Flack H D (1983), Acta Cryst. A39, 876-881'
_refine_ls_abs_structure_Flack 0.1(3)
_refine_ls_extinction_method none
_refine_ls_goodness_of_fit_ref 1.149
_refine_ls_hydrogen_treatment mixed
_refine_ls_matrix_type full
_refine_ls_number_parameters 222
_refine_ls_number_reflns 1963
_refine_ls_number_restraints 1
_refine_ls_restrained_S_all 1.148
_refine_ls_R_factor_all 0.0408
_refine_ls_R_factor_gt 0.0406
_refine_ls_shift/su_max 0.000
_refine_ls_shift/su_mean 0.000
_refine_ls_structure_factor_coef Fsqd
_refine_ls_weighting_details 'calc w=1/[\s^2^(Fo^2^)+(0.0567P)^2^+0.6584P] where P=(Fo^2^+2Fc^2^)/3'
_refine_ls_weighting_scheme calc
_refine_ls_wR_factor_gt 0.1142
_refine_ls_wR_factor_ref 0.1144
_reflns_number_gt 1949
_reflns_number_total 1963
_reflns_threshold_expression >2\s(I)
_cod_data_source_file jo7b02911_si_002.cif
_cod_data_source_block ab87a_01
_cod_depositor_comments 'Adding full bibliography for 4033540--4033541.cif.'
_cod_original_sg_symbol_H-M P32
_cod_database_code 4033541

loop_
_symmetry_equiv_pos_as_xyz
'x, y, z'
'-y, x-y, z+2/3'
'-x+y, -x, z+1/3'

loop_
_atom_site_label
_atom_site_type_symbol
_atom_site_fract_x
_atom_site_fract_y
_atom_site_fract_z
_atom_site_U_iso_or_equiv
_atom_site_adp_type
_atom_site_occupancy
_atom_site_symmetry_multiplicity
_atom_site_calc_flag
_atom_site_refinement_flags
C5 C -0.5884(3) -0.9044(2) -0.2096(2) 0.0182(5) Uani 1 1 d .
H5 H -0.5773 -0.9104 -0.2947 0.022 Uiso 1 1 calc R
O3 O -0.16872(19) -0.46744(18) -0.23718(18) 0.0221(4) Uani 1 1 d .
C3 C -0.8226(3) -1.0826(3) -0.2278(3) 0.0288(7) Uani 1 1 d .
H3A H -0.8154 -1.0887 -0.3126 0.035 Uiso 1 1 calc R
H3B H -0.8895 -1.1692 -0.1993 0.035 Uiso 1 1 calc R
C10 C -0.3245(3) -0.3966(3) -0.2586(2) 0.0186(6) Uani 1 1 d .
H10 H -0.3552 -0.3862 -0.1809 0.022 Uiso 1 1 calc R
C20 C -0.6498(3) -1.1370(3) -0.2252(3) 0.0229(6) Uani 1 1 d .
C13 C -0.5277(2) -0.6810(3) -0.2693(2) 0.0169(5) Uani 1 1 d .
H13 H -0.5347 -0.7160 -0.3493 0.020 Uiso 1 1 calc R
C4 C -0.6905(3) -1.0448(3) -0.1709(3) 0.0207(6) Uani 1 1 d .
O2 O -0.6865(2) -1.2435(2) -0.16100(19) 0.0283(5) Uani 1 1 d .
C7 C -0.3583(3) -0.7197(3) -0.1814(2) 0.0185(6) Uani 1 1 d .
H7 H -0.2698 -0.6878 -0.1613 0.022 Uiso 1 1 calc R
C1 C -0.7647(3) -0.8479(3) -0.2464(3) 0.0246(6) Uani 1 1 d .
H1A H -0.7944 -0.7856 -0.2273 0.030 Uiso 1 1 calc R
H1B H -0.7598 -0.8515 -0.3316 0.030 Uiso 1 1 calc R
C6 C -0.4536(3) -0.8589(3) -0.1566(2) 0.0187(6) Uani 1 1 d .
H6A H -0.4628 -0.8716 -0.0717 0.022 Uiso 1 1 calc R
H6B H -0.4192 -0.9136 -0.1873 0.022 Uiso 1 1 calc R
C9 C -0.2825(3) -0.4978(3) -0.2425(2) 0.0178(5) Uani 1 1 d .
C8 C -0.3898(3) -0.6364(3) -0.2304(2) 0.0168(5) Uani 1 1 d .
O1 O -0.5959(3) -1.1211(2) -0.3166(2) 0.0408(7) Uani 1 1 d .
C15 C -0.2110(3) -0.2622(3) -0.2904(3) 0.0232(6) Uani 1 1 d .
H15 H -0.1385 -0.2415 -0.2350 0.028 Uiso 1 1 calc R
C14 C -0.6283(3) -0.7981(3) -0.1951(3) 0.0181(5) Uani 1 1 d .
C11 C -0.4442(3) -0.4511(3) -0.3381(3) 0.0202(6) Uani 1 1 d .
H11A H -0.4682 -0.3836 -0.3524 0.024 Uiso 1 1 calc R
H11B H -0.4238 -0.4765 -0.4134 0.024 Uiso 1 1 calc R
C12 C -0.5571(3) -0.5689(3) -0.2808(3) 0.0226(6) Uani 1 1 d .
H12A H -0.6368 -0.5983 -0.3276 0.027 Uiso 1 1 calc R
H12B H -0.5729 -0.5444 -0.2032 0.027 Uiso 1 1 calc R
C2 C -0.8652(3) -0.9833(3) -0.2010(3) 0.0297(7) Uani 1 1 d .
H2A H -0.8751 -0.9791 -0.1164 0.036 Uiso 1 1 calc R
H2B H -0.9506 -1.0112 -0.2375 0.036 Uiso 1 1 calc R
C17 C -0.2489(3) -0.1572(3) -0.2769(3) 0.0315(7) Uani 1 1 d .
H17A H -0.3101 -0.1668 -0.3382 0.047 Uiso 1 1 calc R
H17B H -0.1709 -0.0711 -0.2824 0.047 Uiso 1 1 calc R
H17C H -0.2901 -0.1665 -0.2013 0.047 Uiso 1 1 calc R
C16 C -0.1594(3) -0.2576(3) -0.4125(3) 0.0332(8) Uani 1 1 d .
H16A H -0.1349 -0.3247 -0.4203 0.050 Uiso 1 1 calc R
H16B H -0.0831 -0.1719 -0.4263 0.050 Uiso 1 1 calc R
H16C H -0.2272 -0.2732 -0.4691 0.050 Uiso 1 1 calc R
C19 C -0.7057(3) -1.0648(3) -0.0395(3) 0.0250(6) Uani 1 1 d .
H19A H -0.7732 -1.1545 -0.0227 0.037 Uiso 1 1 calc R
H19B H -0.7305 -1.0045 -0.0060 0.037 Uiso 1 1 calc R
H19C H -0.6230 -1.0482 -0.0059 0.037 Uiso 1 1 calc R
C18 C -0.6228(3) -0.7539(3) -0.0692(3) 0.0214(6) Uani 1 1 d .
H18A H -0.6271 -0.6736 -0.0679 0.032 Uiso 1 1 calc R
H18B H -0.5413 -0.7381 -0.0335 0.032 Uiso 1 1 calc R
H18C H -0.6966 -0.8219 -0.0261 0.032 Uiso 1 1 calc R
C21 C -0.6581(4) -1.3393(3) -0.2091(3) 0.0348(8) Uani 1 1 d .
H21A H -0.7056 -1.3725 -0.2819 0.052 Uiso 1 1 calc R
H21B H -0.6851 -1.4112 -0.1542 0.052 Uiso 1 1 calc R
H21C H -0.5645 -1.2989 -0.2235 0.052 Uiso 1 1 calc R

loop_
_atom_site_aniso_label
_atom_site_aniso_U_11
_atom_site_aniso_U_22
_atom_site_aniso_U_33
_atom_site_aniso_U_23
_atom_site_aniso_U_13
_atom_site_aniso_U_12
C5 0.0208(13) 0.0165(12) 0.0173(13) -0.0008(10) 0.0003(11) 0.0093(11)
O3 0.0181(10) 0.0229(9) 0.0232(10) 0.0014(8) -0.0010(8) 0.0086(8)
C3 0.0234(14) 0.0237(14) 0.0324(17) -0.0038(13) -0.0010(13) 0.0065(12)
C10 0.0221(13) 0.0200(13) 0.0142(13) 0.0001(11) -0.0009(11) 0.0109(11)
C20 0.0225(13) 0.0189(13) 0.0234(15) -0.0043(11) -0.0002(12) 0.0074(11)
C13 0.0162(12) 0.0169(12) 0.0173(13) -0.0019(10) -0.0018(10) 0.0080(10)
C4 0.0218(13) 0.0152(12) 0.0216(14) -0.0022(11) 0.0027(11) 0.0065(11)
O2 0.0448(13) 0.0285(11) 0.0214(11) -0.0004(9) 0.0018(9) 0.0258(10)
C7 0.0183(12) 0.0217(14) 0.0164(14) -0.0004(11) 0.0013(10) 0.0107(11)
C1 0.0184(13) 0.0246(14) 0.0293(16) -0.0040(13) -0.0033(12) 0.0096(11)
C6 0.0189(13) 0.0171(12) 0.0200(13) 0.0018(10) 0.0018(10) 0.0089(11)
C9 0.0201(13) 0.0226(13) 0.0107(12) -0.0012(10) -0.0009(10) 0.0107(11)
C8 0.0184(13) 0.0196(13) 0.0138(13) -0.0009(10) 0.0007(10) 0.0104(11)
O1 0.0603(16) 0.0238(11) 0.0340(14) 0.0000(10) 0.0228(12) 0.0179(11)
C15 0.0253(14) 0.0194(13) 0.0226(14) 0.0023(11) -0.0026(12) 0.0093(12)
C14 0.0179(12) 0.0179(13) 0.0190(13) -0.0003(11) 0.0000(11) 0.0094(10)
C11 0.0217(13) 0.0185(13) 0.0229(15) 0.0025(11) -0.0021(11) 0.0119(11)
C12 0.0190(13) 0.0215(13) 0.0295(16) 0.0015(12) -0.0018(12) 0.0117(11)
C2 0.0173(13) 0.0259(15) 0.0401(19) -0.0021(14) -0.0017(13) 0.0066(12)
C17 0.0337(16) 0.0180(13) 0.040(2) 0.0017(13) -0.0032(14) 0.0109(13)
C16 0.0328(16) 0.0312(17) 0.0295(18) 0.0099(14) 0.0070(14) 0.0114(14)
C19 0.0309(15) 0.0192(13) 0.0240(15) 0.0007(12) 0.0067(12) 0.0120(12)
C18 0.0211(13) 0.0190(13) 0.0231(14) -0.0004(11) 0.0050(11) 0.0092(11)
C21 0.056(2) 0.0373(18) 0.0274(16) -0.0051(14) -0.0020(16) 0.0351(17)

loop_
_atom_type_symbol
_atom_type_description
_atom_type_scat_dispersion_real
_atom_type_scat_dispersion_imag
_atom_type_scat_source
C C 0.0181 0.0091 'International Tables Vol C Tables 4.2.6.8 and 6.1.1.4'
H H 0.0000 0.0000 'International Tables Vol C Tables 4.2.6.8 and 6.1.1.4'
O O 0.0492 0.0322 'International Tables Vol C Tables 4.2.6.8 and 6.1.1.4'

loop_
_geom_angle_atom_site_label_1
_geom_angle_atom_site_label_2
_geom_angle_atom_site_label_3
_geom_angle
C6 C5 C4 112.2(2)
C6 C5 C14 110.8(2)
C4 C5 C14 116.4(2)
C2 C3 C4 111.6(3)
C9 C10 C15 112.7(2)
C9 C10 C11 109.8(2)
C15 C10 C11 116.2(2)
O1 C20 O2 122.2(3)
O1 C20 C4 125.5(3)
O2 C20 C4 112.2(3)
C8 C13 C12 113.3(2)
C8 C13 C14 111.2(2)
C12 C13 C14 114.4(2)
C19 C4 C20 110.4(2)
C19 C4 C3 110.7(3)
C20 C4 C3 104.7(2)
C19 C4 C5 114.7(2)
C20 C4 C5 106.9(2)
C3 C4 C5 108.8(2)
C20 O2 C21 115.8(2)
C8 C7 C6 124.1(2)
C2 C1 C14 112.8(3)
C7 C6 C5 113.1(2)
O3 C9 C8 122.0(2)
O3 C9 C10 121.8(2)
C8 C9 C10 116.2(2)
C7 C8 C9 116.7(2)
C7 C8 C13 121.1(2)
C9 C8 C13 122.2(2)
C16 C15 C17 110.0(3)
C16 C15 C10 112.8(3)
C17 C15 C10 111.1(2)
C18 C14 C1 110.6(2)
C18 C14 C13 109.5(2)
C1 C14 C13 108.7(2)
C18 C14 C5 113.5(2)
C1 C14 C5 109.5(2)
C13 C14 C5 104.8(2)
C12 C11 C10 109.3(2)
C11 C12 C13 110.8(2)
C3 C2 C1 110.8(3)

loop_
_geom_bond_atom_site_label_1
_geom_bond_atom_site_label_2
_geom_bond_distance
C5 C6 1.538(4)
C5 C4 1.559(4)
C5 C14 1.564(4)
O3 C9 1.213(4)
C3 C2 1.529(4)
C3 C4 1.546(4)
C10 C9 1.526(4)
C10 C15 1.533(4)
C10 C11 1.537(4)
C20 O1 1.201(4)
C20 O2 1.337(4)
C20 C4 1.534(4)
C13 C8 1.515(4)
C13 C12 1.541(4)
C13 C14 1.560(4)
C4 C19 1.533(4)
O2 C21 1.449(4)
C7 C8 1.345(4)
C7 C6 1.492(4)
C1 C2 1.538(4)
C1 C14 1.539(4)
C9 C8 1.501(4)
C15 C16 1.528(5)
C15 C17 1.530(4)
C14 C18 1.537(4)
C11 C12 1.523(4)
